data_7135914
loop_
_publ_author_name
'Inoue, Ryo'
'Hashimoto, Yusuke'
'Aoki, Atsushi'
'Furuyama, Taniyuki'
'Kubo, Kazuya'
'Morisaki, Yasuhiro'
'Agou, Tomohiro'

_publ_section_title
;
 2,7-Diazatriptycene: acid-responsive ternary fluorescence switching
 <i>via</i> modulation of through-space conjugation.
;
_journal_issue 38
_journal_name_full 'Chemical communications (Cambridge, England)'
_journal_page_first 9725
_journal_page_last 9729
_journal_paper_doi 10.1039/d6cc01046f
_journal_volume 62
_journal_year 2026
_chemical_formula_moiety 'C30 H20 N2'
_chemical_formula_sum 'C30 H20 N2'
_chemical_formula_weight 408.48
_space_group_crystal_system triclinic
_space_group_IT_number 2
_space_group_name_Hall '-P 1'
_space_group_name_H-M_alt 'P -1'
_atom_sites_solution_hydrogens geom
_atom_sites_solution_primary dual
_audit_creation_date 2025-07-21
_audit_creation_method
;
Olex2 1.5
(compiled 2025.05.31 svn.r86d253d1 for OlexSys, GUI svn.r7254)
;
_audit_update_record
;
2025-10-27 deposited with the CCDC.	2026-04-22 downloaded from the CCDC.
;
_cell_angle_alpha 97.883(3)
_cell_angle_beta 105.717(3)
_cell_angle_gamma 104.068(3)
_cell_formula_units_Z 4
_cell_length_a 11.5316(3)
_cell_length_b 12.1045(4)
_cell_length_c 15.9135(5)
_cell_measurement_reflns_used 11485
_cell_measurement_temperature 150
_cell_measurement_theta_max 28.0490
_cell_measurement_theta_min 1.9200
_cell_volume 2024.49(12)
_computing_cell_refinement 'CrysAlisPro 1.171.43.141a (Rigaku OD, 2024)'
_computing_data_collection 'DTREK_VERSION=d*TREK version 9.9WR -- Apr  2 2008'
_computing_data_reduction 'CrysAlisPro 1.171.43.141a (Rigaku OD, 2024)'
_computing_molecular_graphics 'Olex2 1.5 (Dolomanov et al., 2009)'
_computing_publication_material 'Olex2 1.5 (Dolomanov et al., 2009)'
_computing_structure_refinement 'SHELXL 2019/3 (Sheldrick, 2015)'
_computing_structure_solution 'SHELXT 2018/2 (Sheldrick, 2018)'
_diffrn_ambient_temperature 150
_diffrn_detector 'CCD plate'
_diffrn_measured_fraction_theta_full 0.978
_diffrn_measured_fraction_theta_max 0.802
_diffrn_measurement_details
;
List of Runs (angles in degrees, time in seconds):

  # Type    Start    End  Width  t~exp~   \w     \q     \k     \f   Frames
#--------------------------------------------------------------------------
  1  \w   -100.00  80.00   0.50    5.00    --  -10.00  45.00   0.00  360
  2  \w   -100.00  80.00   0.50    5.00    --  -10.00  45.00  90.00  360
;
_diffrn_measurement_device 'abstract diffractometer'
_diffrn_measurement_device_type 'dtrek-CrysAlisPro-abstract goniometer imported rigaku-d*trek images'
_diffrn_measurement_method '\w scans'
_diffrn_orient_matrix_type 'CrysAlisPro convention (1999,Acta A55,543-557)'
_diffrn_orient_matrix_UB_11 0.0083925000
_diffrn_orient_matrix_UB_12 0.0150944000
_diffrn_orient_matrix_UB_13 -0.0399310000
_diffrn_orient_matrix_UB_21 -0.0604959000
_diffrn_orient_matrix_UB_22 -0.0386410000
_diffrn_orient_matrix_UB_23 -0.0248748000
_diffrn_orient_matrix_UB_31 -0.0271808000
_diffrn_orient_matrix_UB_32 0.0459284000
_diffrn_orient_matrix_UB_33 0.0060931000
_diffrn_radiation_monochromator graphite
_diffrn_radiation_probe x-ray
_diffrn_radiation_type 'Mo K\a'
_diffrn_radiation_wavelength 0.71073
_diffrn_reflns_av_R_equivalents 0.0170
_diffrn_reflns_av_unetI/netI 0.0232
_diffrn_reflns_Laue_measured_fraction_full 0.978
_diffrn_reflns_Laue_measured_fraction_max 0.802
_diffrn_reflns_limit_h_max 12
_diffrn_reflns_limit_h_min -15
_diffrn_reflns_limit_k_max 15
_diffrn_reflns_limit_k_min -15
_diffrn_reflns_limit_l_max 20
_diffrn_reflns_limit_l_min -19
_diffrn_reflns_number 18321
_diffrn_reflns_point_group_measured_fraction_full 0.978
_diffrn_reflns_point_group_measured_fraction_max 0.802
_diffrn_reflns_theta_full 25.242
_diffrn_reflns_theta_max 28.203
_diffrn_reflns_theta_min 1.777
_diffrn_source 'fine-focus sealed X-ray tube'
_diffrn_source_type 'Enhance (Mo) X-ray Source'
_exptl_absorpt_coefficient_mu 0.078
_exptl_absorpt_correction_T_max 1.00000
_exptl_absorpt_correction_T_min 0.91671
_exptl_absorpt_correction_type multi-scan
_exptl_absorpt_process_details
;
CrysAlisPro 1.171.43.141a (Rigaku Oxford Diffraction, 2024)
Empirical absorption correction using spherical harmonics,
implemented in SCALE3 ABSPACK scaling algorithm.
;
_exptl_crystal_colour 'clear yellowish colourless'
_exptl_crystal_colour_lustre clear
_exptl_crystal_colour_modifier yellowish
_exptl_crystal_colour_primary colourless
_exptl_crystal_density_diffrn 1.340
_exptl_crystal_description plate
_exptl_crystal_F_000 856
_exptl_crystal_preparation MeOH
_exptl_crystal_recrystallization_method MeOH
_exptl_crystal_size_max 0.1
_exptl_crystal_size_mid 0.1
_exptl_crystal_size_min 0.03
_refine_diff_density_max 0.238
_refine_diff_density_min -0.196
_refine_diff_density_rms 0.037
_refine_ls_extinction_method none
_refine_ls_goodness_of_fit_ref 1.013
_refine_ls_hydrogen_treatment constr
_refine_ls_matrix_type full
_refine_ls_number_parameters 577
_refine_ls_number_reflns 7992
_refine_ls_number_restraints 0
_refine_ls_restrained_S_all 1.013
_refine_ls_R_factor_all 0.0498
_refine_ls_R_factor_gt 0.0397
_refine_ls_shift/su_max 0.001
_refine_ls_shift/su_mean 0.000
_refine_ls_structure_factor_coef Fsqd
_refine_ls_weighting_details 'w=1/[\s^2^(Fo^2^)+(0.0478P)^2^+0.6592P] where P=(Fo^2^+2Fc^2^)/3'
_refine_ls_weighting_scheme calc
_refine_ls_wR_factor_gt 0.0965
_refine_ls_wR_factor_ref 0.1028
_reflns_Friedel_coverage 0.000
_reflns_number_gt 6633
_reflns_number_total 7992
_reflns_threshold_expression 'I > 2\s(I)'
_cod_data_source_file d6cc01046f2.cif
_cod_data_source_block 20250721a_autored
_cod_original_cell_volume 2024.48(11)
_cod_database_code 7135914
_shelx_shelxl_version_number 2019/3
_chemical_oxdiff_formula C30H20N2
_shelx_space_group_comment
;
The symmetry employed for this shelxl refinement is uniquely defined
by the following loop, which should always be used as a source of
symmetry information in preference to the above space-group names.
They are only intended as comments.
;
_cell_oxdiff_angle_alpha 97.847(9)
_cell_oxdiff_angle_beta 105.840(9)
_cell_oxdiff_angle_gamma 104.044(7)
_cell_oxdiff_length_a 11.5412(9)
_cell_oxdiff_length_b 12.1105(10)
_cell_oxdiff_length_c 15.9067(19)
_cell_oxdiff_measurement_reflns_used 1641
_cell_oxdiff_volume 2025.4(3)
_shelx_estimated_absorpt_t_max 0.998
_shelx_estimated_absorpt_t_min 0.992
_olex2_refinement_description
;
1. Fixed Uiso
 At 1.2 times of:
  All C(H) groups
2.a Ternary CH refined with riding coordinates:
 C00E(H00E), C00N(H00N), C00O(H00O), C00S(H00S)
2.b Aromatic/amide H refined with riding coordinates:
 C008(H008), C00A(H00A), C00D(H00D), C00L(H00L), C00Q(H00Q), C00R(H00R),
 C00W(H00W), C00X(H00X), C010(H010), C011(H011), C012(H012), C013(H013),
 C014(H014), C015(H015), C017(H017), C018(H018), C019(H019), C01A(H01A),
 C01B(H01B), C01C(H01C), C01D(H01D), C01E(H01E), C01F(H01F), C01G(H01G),
 C01H(H01H), C01I(H01I), C01J(H01J), C01K(H01K), C01L(H01L), C01M(H01M),
 C01N(H01N), C01O(H01O), C01P(H01P), C01Q(H01Q), C01R(H01R), C01S(H01S)
;
_olex2_exptl_crystal_mounting_method fiber
_olex2_submission_original_sample_id 20250721-27DAtrip
_olex2_submission_special_instructions 'No special instructions were received'
_oxdiff_exptl_absorpt_empirical_details
;
Empirical correction (ABSPACK) includes:
- Absorption correction using spherical harmonics
- Frame scaling
- Detector area scaling
;
_oxdiff_exptl_absorpt_empirical_full_max 1.254
_oxdiff_exptl_absorpt_empirical_full_min 0.848

loop_
_space_group_symop_operation_xyz
'x, y, z'
'-x, -y, -z'

loop_
_atom_site_label
_atom_site_type_symbol
_atom_site_fract_x
_atom_site_fract_y
_atom_site_fract_z
_atom_site_U_iso_or_equiv
_atom_site_adp_type
_atom_site_occupancy
_atom_site_site_symmetry_order
_atom_site_calc_flag
_atom_site_refinement_flags_posn
_atom_site_refinement_flags_adp
_atom_site_refinement_flags_occupancy
_atom_site_disorder_assembly
_atom_site_disorder_group
N001 N -0.03103(11) 0.25318(10) 0.46223(7) 0.0284(3) Uani 1 1 d . . . . .
N002 N 0.61729(11) 0.24855(10) 0.54631(7) 0.0270(3) Uani 1 1 d . . . . .
N003 N 0.95768(11) -0.01060(10) 0.79923(8) 0.0304(3) Uani 1 1 d . . . . .
N004 N 0.46408(11) 0.50756(10) 0.81017(8) 0.0288(3) Uani 1 1 d . . . . .
C005 C 0.42718(13) 0.42818(11) 0.85618(9) 0.0249(3) Uani 1 1 d . . . . .
C006 C 0.24857(12) 0.48412(11) 0.73063(9) 0.0246(3) Uani 1 1 d . . . . .
C007 C 0.64413(12) 0.19294(12) 0.71294(9) 0.0247(3) Uani 1 1 d . . . . .
C008 C 0.29924(13) 0.37190(11) 0.84108(9) 0.0246(3) Uani 1 1 d . . . . .
H008 H 0.274640 0.316116 0.874328 0.030 Uiso 1 1 calc R U . . .
C009 C 0.02498(12) 0.30402(12) 0.64708(9) 0.0244(3) Uani 1 1 d . . . . .
C00A C 0.64730(12) 0.30487(11) 0.70310(9) 0.0251(3) Uani 1 1 d . . . . .
H00A H 0.657676 0.363701 0.752925 0.030 Uiso 1 1 calc R U . . .
C00B C 0.06382(12) 0.39049(12) 0.60237(9) 0.0249(3) Uani 1 1 d . . . . .
C00C C 0.54840(13) 0.04170(12) 0.78124(9) 0.0255(3) Uani 1 1 d . . . . .
C00D C -0.04081(12) 0.19248(12) 0.59856(9) 0.0255(3) Uani 1 1 d . . . . .
H00D H -0.067529 0.132068 0.627557 0.031 Uiso 1 1 calc R U . . .
C00E C 0.62966(12) -0.01056(11) 0.65934(9) 0.0244(3) Uani 1 1 d . . . . .
H00E H 0.617149 -0.071258 0.605652 0.029 Uiso 1 1 calc R U . . .
C00F C 0.62688(12) 0.10795(11) 0.63811(9) 0.0244(3) Uani 1 1 d . . . . .
C00G C 0.77397(13) 0.09900(12) 0.80616(9) 0.0252(3) Uani 1 1 d . . . . .
C00H C 0.01951(12) 0.45382(12) 0.76469(9) 0.0253(3) Uani 1 1 d . . . . .
C00I C 0.75580(13) 0.01341(12) 0.73139(9) 0.0249(3) Uani 1 1 d . . . . .
C00J C -0.06766(12) 0.16977(12) 0.50520(9) 0.0254(3) Uani 1 1 d . . . . .
C00K C -0.13919(12) 0.05194(12) 0.44758(9) 0.0254(3) Uani 1 1 d . . . . .
C00L C 0.37559(13) 0.53473(12) 0.74922(9) 0.0277(3) Uani 1 1 d . . . . .
H00L H 0.402130 0.591718 0.717424 0.033 Uiso 1 1 calc R U . . .
C00M C 0.63497(12) 0.33065(11) 0.61831(9) 0.0253(3) Uani 1 1 d . . . . .
C00N C 0.13973(12) 0.50835(11) 0.66411(9) 0.0251(3) Uani 1 1 d . . . . .
H00N H 0.167854 0.569698 0.631752 0.030 Uiso 1 1 calc R U . . .
C00O C 0.06712(12) 0.34785(12) 0.74861(9) 0.0248(3) Uani 1 1 d . . . . .
H00O H 0.039075 0.286394 0.780896 0.030 Uiso 1 1 calc R U . . .
C00P C 0.05810(12) 0.53978(12) 0.71935(9) 0.0257(3) Uani 1 1 d . . . . .
C00Q C 0.61385(13) 0.14010(12) 0.55689(9) 0.0259(3) Uani 1 1 d . . . . .
H00Q H 0.601840 0.082332 0.505922 0.031 Uiso 1 1 calc R U . . .
C00R C 0.03369(13) 0.36093(12) 0.51068(9) 0.0270(3) Uani 1 1 d . . . . .
H00R H 0.060128 0.419874 0.480398 0.032 Uiso 1 1 calc R U . . .
C00S C 0.66212(13) 0.14796(12) 0.79917(9) 0.0252(3) Uani 1 1 d . . . . .
H00S H 0.674729 0.208761 0.852823 0.030 Uiso 1 1 calc R U . . .
C00T C 0.64344(12) 0.45053(12) 0.60407(9) 0.0259(3) Uani 1 1 d . . . . .
C00U C 0.53028(13) 0.40112(12) 0.92214(9) 0.0268(3) Uani 1 1 d . . . . .
C00V C 0.53058(13) -0.04315(12) 0.70594(9) 0.0252(3) Uani 1 1 d . . . . .
C00W C -0.05056(13) 0.47077(13) 0.82049(9) 0.0293(3) Uani 1 1 d . . . . .
H00W H -0.077158 0.412324 0.851131 0.035 Uiso 1 1 calc R U . . .
C00X C 0.84972(13) -0.03823(12) 0.73130(9) 0.0278(3) Uani 1 1 d . . . . .
H00X H 0.837477 -0.096433 0.680535 0.033 Uiso 1 1 calc R U . . .
C00Y C 0.97489(13) 0.07133(12) 0.87104(9) 0.0280(3) Uani 1 1 d . . . . .
C00Z C 0.21014(12) 0.39948(11) 0.77688(8) 0.0239(3) Uani 1 1 d . . . . .
C010 C 0.02503(13) 0.64246(12) 0.72881(9) 0.0295(3) Uani 1 1 d . . . . .
H010 H 0.049557 0.700047 0.696916 0.035 Uiso 1 1 calc R U . . .
C011 C 0.43172(13) -0.14513(12) 0.68078(10) 0.0293(3) Uani 1 1 d . . . . .
H011 H 0.418873 -0.202368 0.629261 0.035 Uiso 1 1 calc R U . . .
C012 C 0.62906(13) 0.53519(12) 0.66583(10) 0.0305(3) Uani 1 1 d . . . . .
H012 H 0.613436 0.516416 0.718561 0.037 Uiso 1 1 calc R U . . .
C013 C 0.46815(13) 0.02397(13) 0.83194(9) 0.0295(3) Uani 1 1 d . . . . .
H013 H 0.479933 0.081345 0.883090 0.035 Uiso 1 1 calc R U . . .
C014 C 0.88406(13) 0.12852(12) 0.87668(9) 0.0277(3) Uani 1 1 d . . . . .
H014 H 0.898257 0.186446 0.928111 0.033 Uiso 1 1 calc R U . . .
C015 C 0.36993(14) -0.07911(13) 0.80691(10) 0.0337(3) Uani 1 1 d . . . . .
H015 H 0.314699 -0.092509 0.841639 0.040 Uiso 1 1 calc R U . . .
C016 C 1.09536(13) 0.09678(13) 0.94508(9) 0.0301(3) Uani 1 1 d . . . . .
C017 C -0.21980(14) -0.02918(13) 0.47521(10) 0.0318(3) Uani 1 1 d . . . . .
H017 H -0.223822 -0.012587 0.534282 0.038 Uiso 1 1 calc R U . . .
C018 C 0.65549(14) 0.45761(14) 0.93288(10) 0.0340(3) Uani 1 1 d . . . . .
H018 H 0.674442 0.514165 0.898864 0.041 Uiso 1 1 calc R U . . .
C019 C 0.66631(14) 0.48075(13) 0.52746(10) 0.0321(3) Uani 1 1 d . . . . .
H019 H 0.676632 0.424225 0.484631 0.039 Uiso 1 1 calc R U . . .
C01A C 0.35171(14) -0.16219(13) 0.73224(10) 0.0340(3) Uani 1 1 d . . . . .
H01A H 0.283644 -0.231878 0.715827 0.041 Uiso 1 1 calc R U . . .
C01B C -0.13039(14) 0.02266(13) 0.36215(9) 0.0311(3) Uani 1 1 d . . . . .
H01B H -0.074191 0.076250 0.342335 0.037 Uiso 1 1 calc R U . . .
C01C C -0.04462(14) 0.65974(13) 0.78572(10) 0.0345(3) Uani 1 1 d . . . . .
H01C H -0.066952 0.730123 0.793516 0.041 Uiso 1 1 calc R U . . .
C01D C 0.50636(14) 0.32027(13) 0.97397(10) 0.0345(3) Uani 1 1 d . . . . .
H01D H 0.421702 0.280948 0.968327 0.041 Uiso 1 1 calc R U . . .
C01E C -0.20289(15) -0.08387(13) 0.30600(10) 0.0358(3) Uani 1 1 d . . . . .
H01E H -0.195006 -0.103604 0.248350 0.043 Uiso 1 1 calc R U . . .
C01F C -0.28665(14) -0.16162(13) 0.33338(10) 0.0349(3) Uani 1 1 d . . . . .
H01F H -0.338374 -0.233599 0.294013 0.042 Uiso 1 1 calc R U . . .
C01G C -0.08165(13) 0.57461(13) 0.83121(10) 0.0342(3) Uani 1 1 d . . . . .
H01G H -0.128857 0.587490 0.870166 0.041 Uiso 1 1 calc R U . . .
C01H C 0.67419(15) 0.59196(13) 0.51296(10) 0.0354(3) Uani 1 1 d . . . . .
H01H H 0.689493 0.611249 0.460275 0.043 Uiso 1 1 calc R U . . .
C01I C 0.65988(15) 0.67501(13) 0.57477(10) 0.0362(4) Uani 1 1 d . . . . .
H01I H 0.665540 0.751479 0.564823 0.043 Uiso 1 1 calc R U . . .
C01J C 0.72791(15) 0.35143(14) 1.04318(10) 0.0372(4) Uani 1 1 d . . . . .
H01J H 0.794775 0.334064 1.083796 0.045 Uiso 1 1 calc R U . . .
C01K C 0.63735(15) 0.64662(13) 0.65103(10) 0.0350(3) Uani 1 1 d . . . . .
H01K H 0.627459 0.703723 0.693657 0.042 Uiso 1 1 calc R U . . .
C01L C -0.29471(15) -0.13433(13) 0.41765(10) 0.0358(3) Uani 1 1 d . . . . .
H01L H -0.351990 -0.187787 0.436764 0.043 Uiso 1 1 calc R U . . .
C01M C 0.75309(14) 0.43259(15) 0.99253(10) 0.0385(4) Uani 1 1 d . . . . .
H01M H 0.837968 0.471651 0.998541 0.046 Uiso 1 1 calc R U . . .
C01N C 1.32043(14) 0.13936(14) 1.08454(10) 0.0373(4) Uani 1 1 d . . . . .
H01N H 1.396596 0.153516 1.131958 0.045 Uiso 1 1 calc R U . . .
C01O C 0.60445(16) 0.29605(14) 1.03395(11) 0.0400(4) Uani 1 1 d . . . . .
H01O H 0.586099 0.240666 1.068987 0.048 Uiso 1 1 calc R U . . .
C01P C 1.17233(15) 0.02510(15) 0.94412(11) 0.0411(4) Uani 1 1 d . . . . .
H01P H 1.148288 -0.039706 0.895503 0.049 Uiso 1 1 calc R U . . .
C01Q C 1.28377(16) 0.04653(16) 1.01299(11) 0.0440(4) Uani 1 1 d . . . . .
H01Q H 1.335506 -0.003370 1.010840 0.053 Uiso 1 1 calc R U . . .
C01R C 1.13386(17) 0.18959(16) 1.01707(12) 0.0547(5) Uani 1 1 d . . . . .
H01R H 1.082927 0.240208 1.019444 0.066 Uiso 1 1 calc R U . . .
C01S C 1.24553(18) 0.21067(16) 1.08619(12) 0.0550(5) Uani 1 1 d . . . . .
H01S H 1.269931 0.275284 1.135020 0.066 Uiso 1 1 calc R U . . .

loop_
_atom_site_aniso_label
_atom_site_aniso_U_11
_atom_site_aniso_U_22
_atom_site_aniso_U_33
_atom_site_aniso_U_23
_atom_site_aniso_U_13
_atom_site_aniso_U_12
N001 0.0310(6) 0.0272(6) 0.0244(6) 0.0065(5) 0.0051(5) 0.0073(5)
N002 0.0303(6) 0.0244(6) 0.0252(6) 0.0051(5) 0.0057(5) 0.0097(5)
N003 0.0294(6) 0.0333(7) 0.0276(6) 0.0057(5) 0.0065(5) 0.0110(5)
N004 0.0262(6) 0.0314(6) 0.0269(6) 0.0048(5) 0.0065(5) 0.0079(5)
C005 0.0282(7) 0.0246(7) 0.0205(6) 0.0007(5) 0.0065(5) 0.0089(6)
C006 0.0274(7) 0.0232(7) 0.0209(6) 0.0020(5) 0.0057(5) 0.0073(5)
C007 0.0218(7) 0.0251(7) 0.0238(7) 0.0032(5) 0.0036(5) 0.0060(5)
C008 0.0293(7) 0.0235(7) 0.0203(6) 0.0029(5) 0.0070(5) 0.0084(6)
C009 0.0227(7) 0.0268(7) 0.0229(7) 0.0060(5) 0.0045(5) 0.0085(5)
C00A 0.0247(7) 0.0221(7) 0.0235(7) -0.0004(5) 0.0037(5) 0.0050(5)
C00B 0.0240(7) 0.0245(7) 0.0243(7) 0.0051(5) 0.0044(5) 0.0077(5)
C00C 0.0266(7) 0.0253(7) 0.0245(7) 0.0078(5) 0.0035(6) 0.0114(6)
C00D 0.0245(7) 0.0245(7) 0.0256(7) 0.0069(5) 0.0048(5) 0.0066(5)
C00E 0.0280(7) 0.0219(7) 0.0215(6) 0.0030(5) 0.0051(5) 0.0080(5)
C00F 0.0227(7) 0.0231(7) 0.0240(7) 0.0031(5) 0.0030(5) 0.0068(5)
C00G 0.0272(7) 0.0250(7) 0.0235(7) 0.0076(5) 0.0070(6) 0.0079(6)
C00H 0.0204(7) 0.0270(7) 0.0219(7) 0.0015(5) 0.0001(5) 0.0045(5)
C00I 0.0272(7) 0.0240(7) 0.0225(7) 0.0065(5) 0.0062(5) 0.0069(5)
C00J 0.0238(7) 0.0260(7) 0.0254(7) 0.0055(6) 0.0049(5) 0.0092(6)
C00K 0.0238(7) 0.0255(7) 0.0257(7) 0.0055(6) 0.0030(5) 0.0109(6)
C00L 0.0292(7) 0.0268(7) 0.0262(7) 0.0066(6) 0.0080(6) 0.0068(6)
C00M 0.0221(7) 0.0237(7) 0.0264(7) 0.0026(5) 0.0042(5) 0.0053(5)
C00N 0.0265(7) 0.0234(7) 0.0227(7) 0.0060(5) 0.0045(5) 0.0057(5)
C00O 0.0251(7) 0.0239(7) 0.0228(7) 0.0057(5) 0.0052(5) 0.0047(5)
C00P 0.0214(7) 0.0270(7) 0.0225(7) 0.0026(5) -0.0002(5) 0.0056(5)
C00Q 0.0284(7) 0.0239(7) 0.0221(7) 0.0016(5) 0.0043(5) 0.0078(6)
C00R 0.0287(7) 0.0254(7) 0.0250(7) 0.0080(6) 0.0048(6) 0.0070(6)
C00S 0.0291(7) 0.0243(7) 0.0209(6) 0.0021(5) 0.0058(5) 0.0094(6)
C00T 0.0227(7) 0.0243(7) 0.0260(7) 0.0032(6) 0.0025(5) 0.0056(5)
C00U 0.0282(7) 0.0290(7) 0.0208(6) -0.0011(5) 0.0047(5) 0.0109(6)
C00V 0.0265(7) 0.0254(7) 0.0237(7) 0.0074(5) 0.0037(5) 0.0114(6)
C00W 0.0229(7) 0.0336(8) 0.0265(7) 0.0049(6) 0.0040(6) 0.0044(6)
C00X 0.0312(8) 0.0272(7) 0.0246(7) 0.0043(6) 0.0081(6) 0.0095(6)
C00Y 0.0279(7) 0.0285(7) 0.0257(7) 0.0074(6) 0.0055(6) 0.0075(6)
C00Z 0.0255(7) 0.0235(7) 0.0196(6) 0.0001(5) 0.0050(5) 0.0068(5)
C010 0.0265(7) 0.0286(7) 0.0285(7) 0.0053(6) 0.0018(6) 0.0077(6)
C011 0.0300(7) 0.0253(7) 0.0299(7) 0.0065(6) 0.0040(6) 0.0091(6)
C012 0.0322(8) 0.0294(8) 0.0291(7) 0.0059(6) 0.0066(6) 0.0115(6)
C013 0.0313(8) 0.0323(8) 0.0281(7) 0.0073(6) 0.0079(6) 0.0164(6)
C014 0.0296(7) 0.0274(7) 0.0233(7) 0.0030(6) 0.0059(6) 0.0076(6)
C015 0.0300(8) 0.0366(8) 0.0410(8) 0.0156(7) 0.0142(7) 0.0137(6)
C016 0.0278(7) 0.0335(8) 0.0278(7) 0.0091(6) 0.0064(6) 0.0085(6)
C017 0.0350(8) 0.0307(8) 0.0267(7) 0.0027(6) 0.0078(6) 0.0082(6)
C018 0.0300(8) 0.0411(9) 0.0264(7) 0.0054(6) 0.0045(6) 0.0086(6)
C019 0.0363(8) 0.0280(8) 0.0326(8) 0.0050(6) 0.0117(6) 0.0105(6)
C01A 0.0280(8) 0.0283(8) 0.0433(9) 0.0099(7) 0.0076(7) 0.0070(6)
C01B 0.0342(8) 0.0304(8) 0.0288(7) 0.0066(6) 0.0081(6) 0.0117(6)
C01C 0.0285(8) 0.0342(8) 0.0379(8) 0.0028(7) 0.0042(6) 0.0137(6)
C01D 0.0300(8) 0.0375(8) 0.0339(8) 0.0094(7) 0.0051(6) 0.0109(6)
C01E 0.0427(9) 0.0357(8) 0.0275(8) 0.0007(6) 0.0079(7) 0.0159(7)
C01F 0.0329(8) 0.0283(8) 0.0354(8) -0.0036(6) 0.0030(6) 0.0090(6)
C01G 0.0253(7) 0.0406(9) 0.0352(8) 0.0021(7) 0.0089(6) 0.0113(6)
C01H 0.0422(9) 0.0313(8) 0.0353(8) 0.0121(7) 0.0137(7) 0.0110(7)
C01I 0.0418(9) 0.0246(8) 0.0380(8) 0.0075(6) 0.0048(7) 0.0109(6)
C01J 0.0345(8) 0.0456(9) 0.0266(7) 0.0011(7) -0.0017(6) 0.0193(7)
C01K 0.0414(9) 0.0297(8) 0.0319(8) 0.0015(6) 0.0061(7) 0.0159(7)
C01L 0.0357(8) 0.0293(8) 0.0392(9) 0.0050(7) 0.0112(7) 0.0055(6)
C01M 0.0270(8) 0.0508(10) 0.0305(8) 0.0018(7) 0.0029(6) 0.0094(7)
C01N 0.0275(8) 0.0453(9) 0.0341(8) 0.0148(7) 0.0010(6) 0.0085(7)
C01O 0.0429(9) 0.0409(9) 0.0355(8) 0.0127(7) 0.0055(7) 0.0165(7)
C01P 0.0382(9) 0.0508(10) 0.0325(8) 0.0013(7) 0.0061(7) 0.0201(8)
C01Q 0.0386(9) 0.0586(11) 0.0375(9) 0.0081(8) 0.0059(7) 0.0275(8)
C01R 0.0466(10) 0.0482(11) 0.0525(11) -0.0094(8) -0.0125(8) 0.0269(9)
C01S 0.0513(11) 0.0480(11) 0.0458(10) -0.0099(8) -0.0123(8) 0.0212(9)

loop_
_atom_type_symbol
_atom_type_description
_atom_type_scat_dispersion_real
_atom_type_scat_dispersion_imag
_atom_type_scat_source
C C 0.0033 0.0016 'International Tables Vol C Tables 4.2.6.8 and 6.1.1.4'
H H 0.0000 0.0000 'International Tables Vol C Tables 4.2.6.8 and 6.1.1.4'
N N 0.0061 0.0033 'International Tables Vol C Tables 4.2.6.8 and 6.1.1.4'

loop_
_geom_angle_atom_site_label_1
_geom_angle_atom_site_label_2
_geom_angle_atom_site_label_3
_geom_angle
_geom_angle_site_symmetry_1
_geom_angle_site_symmetry_3
_geom_angle_publ_flag
C00R N001 C00J 118.34(12) . . ?
C00Q N002 C00M 118.52(12) . . ?
C00Y N003 C00X 118.37(12) . . ?
C005 N004 C00L 118.70(12) . . ?
N004 C005 C008 121.77(12) . . ?
N004 C005 C00U 115.95(12) . . ?
C008 C005 C00U 122.26(12) . . ?
C00L C006 C00N 128.06(12) . . ?
C00L C006 C00Z 118.14(12) . . ?
C00Z C006 C00N 113.80(11) . . ?
C00A C007 C00F 119.13(12) . . ?
C00A C007 C00S 127.50(12) . . ?
C00F C007 C00S 113.33(11) . . ?
C005 C008 H008 120.8 . . ?
C00Z C008 C005 118.48(12) . . ?
C00Z C008 H008 120.8 . . ?
C00B C009 C00O 113.15(11) . . ?
C00D C009 C00B 119.18(12) . . ?
C00D C009 C00O 127.64(12) . . ?
C007 C00A H00A 120.5 . . ?
C007 C00A C00M 119.00(12) . . ?
C00M C00A H00A 120.5 . . ?
C009 C00B C00N 113.78(11) . . ?
C00R C00B C009 118.54(12) . . ?
C00R C00B C00N 127.65(12) . . ?
C00V C00C C00S 113.37(12) . . ?
C013 C00C C00S 126.35(12) . . ?
C013 C00C C00V 120.28(13) . . ?
C009 C00D H00D 120.7 . . ?
C009 C00D C00J 118.62(13) . . ?
C00J C00D H00D 120.7 . . ?
C00F C00E H00E 113.3 . . ?
C00F C00E C00V 106.14(11) . . ?
C00I C00E H00E 113.3 . . ?
C00I C00E C00F 104.78(10) . . ?
C00I C00E C00V 105.25(10) . . ?
C00V C00E H00E 113.3 . . ?
C007 C00F C00E 113.46(11) . . ?
C00Q C00F C007 118.25(12) . . ?
C00Q C00F C00E 128.25(12) . . ?
C00I C00G C00S 113.34(11) . . ?
C014 C00G C00I 119.33(12) . . ?
C014 C00G C00S 127.32(12) . . ?
C00P C00H C00O 113.64(12) . . ?
C00W C00H C00O 125.92(13) . . ?
C00W C00H C00P 120.39(13) . . ?
C00G C00I C00E 113.39(11) . . ?
C00X C00I C00E 128.37(12) . . ?
C00X C00I C00G 118.24(12) . . ?
N001 C00J C00D 122.14(12) . . ?
N001 C00J C00K 115.71(12) . . ?
C00D C00J C00K 122.15(12) . . ?
C017 C00K C00J 121.43(12) . . ?
C017 C00K C01B 118.33(13) . . ?
C01B C00K C00J 120.18(13) . . ?
N004 C00L C006 123.20(13) . . ?
N004 C00L H00L 118.4 . . ?
C006 C00L H00L 118.4 . . ?
N002 C00M C00A 121.75(12) . . ?
N002 C00M C00T 116.59(12) . . ?
C00A C00M C00T 121.65(12) . . ?
C006 C00N H00N 113.4 . . ?
C006 C00N C00P 104.78(10) . . ?
C00B C00N C006 104.87(10) . . ?
C00B C00N H00N 113.4 . . ?
C00B C00N C00P 106.18(11) . . ?
C00P C00N H00N 113.4 . . ?
C009 C00O H00O 113.5 . . ?
C00H C00O C009 106.12(10) . . ?
C00H C00O H00O 113.5 . . ?
C00Z C00O C009 105.41(11) . . ?
C00Z C00O C00H 104.07(10) . . ?
C00Z C00O H00O 113.5 . . ?
C00H C00P C00N 113.09(12) . . ?
C010 C00P C00H 120.55(13) . . ?
C010 C00P C00N 126.34(13) . . ?
N002 C00Q C00F 123.33(12) . . ?
N002 C00Q H00Q 118.3 . . ?
C00F C00Q H00Q 118.3 . . ?
N001 C00R C00B 123.18(13) . . ?
N001 C00R H00R 118.4 . . ?
C00B C00R H00R 118.4 . . ?
C007 C00S C00C 106.26(11) . . ?
C007 C00S C00G 104.33(11) . . ?
C007 C00S H00S 113.4 . . ?
C00C C00S C00G 105.16(11) . . ?
C00C C00S H00S 113.4 . . ?
C00G C00S H00S 113.4 . . ?
C012 C00T C00M 121.61(12) . . ?
C012 C00T C019 118.36(13) . . ?
C019 C00T C00M 120.03(12) . . ?
C018 C00U C005 119.82(13) . . ?
C01D C00U C005 122.37(13) . . ?
C01D C00U C018 117.82(13) . . ?
C00C C00V C00E 113.25(12) . . ?
C011 C00V C00C 120.52(13) . . ?
C011 C00V C00E 126.23(12) . . ?
C00H C00W H00W 120.5 . . ?
C00H C00W C01G 119.01(14) . . ?
C01G C00W H00W 120.5 . . ?
N003 C00X C00I 123.35(13) . . ?
N003 C00X H00X 118.3 . . ?
C00I C00X H00X 118.3 . . ?
N003 C00Y C014 122.03(12) . . ?
N003 C00Y C016 116.01(12) . . ?
C014 C00Y C016 121.95(13) . . ?
C006 C00Z C00O 113.09(11) . . ?
C008 C00Z C006 119.67(12) . . ?
C008 C00Z C00O 127.24(12) . . ?
C00P C010 H010 120.5 . . ?
C00P C010 C01C 118.92(14) . . ?
C01C C010 H010 120.5 . . ?
C00V C011 H011 120.6 . . ?
C00V C011 C01A 118.76(13) . . ?
C01A C011 H011 120.6 . . ?
C00T C012 H012 119.7 . . ?
C01K C012 C00T 120.55(14) . . ?
C01K C012 H012 119.7 . . ?
C00C C013 H013 120.5 . . ?
C00C C013 C015 118.94(13) . . ?
C015 C013 H013 120.5 . . ?
C00G C014 C00Y 118.68(13) . . ?
C00G C014 H014 120.7 . . ?
C00Y C014 H014 120.7 . . ?
C013 C015 H015 119.6 . . ?
C01A C015 C013 120.76(14) . . ?
C01A C015 H015 119.6 . . ?
C01P C016 C00Y 120.19(13) . . ?
C01R C016 C00Y 122.30(13) . . ?
C01R C016 C01P 117.50(14) . . ?
C00K C017 H017 119.6 . . ?
C00K C017 C01L 120.76(14) . . ?
C01L C017 H017 119.6 . . ?
C00U C018 H018 119.5 . . ?
C01M C018 C00U 121.00(15) . . ?
C01M C018 H018 119.5 . . ?
C00T C019 H019 119.6 . . ?
C01H C019 C00T 120.83(14) . . ?
C01H C019 H019 119.6 . . ?
C011 C01A H01A 119.6 . . ?
C015 C01A C011 120.74(14) . . ?
C015 C01A H01A 119.6 . . ?
C00K C01B H01B 119.8 . . ?
C01E C01B C00K 120.50(14) . . ?
C01E C01B H01B 119.8 . . ?
C010 C01C H01C 119.9 . . ?
C01G C01C C010 120.28(14) . . ?
C01G C01C H01C 119.9 . . ?
C00U C01D H01D 119.5 . . ?
C00U C01D C01O 120.94(14) . . ?
C01O C01D H01D 119.5 . . ?
C01B C01E H01E 119.8 . . ?
C01F C01E C01B 120.31(14) . . ?
C01F C01E H01E 119.8 . . ?
C01E C01F H01F 120.2 . . ?
C01L C01F C01E 119.61(14) . . ?
C01L C01F H01F 120.2 . . ?
C00W C01G H01G 119.6 . . ?
C01C C01G C00W 120.84(14) . . ?
C01C C01G H01G 119.6 . . ?
C019 C01H H01H 119.9 . . ?
C01I C01H C019 120.19(14) . . ?
C01I C01H H01H 119.9 . . ?
C01H C01I H01I 120.1 . . ?
C01K C01I C01H 119.74(14) . . ?
C01K C01I H01I 120.1 . . ?
C01M C01J H01J 120.5 . . ?
C01O C01J H01J 120.5 . . ?
C01O C01J C01M 118.97(14) . . ?
C012 C01K H01K 119.8 . . ?
C01I C01K C012 120.33(14) . . ?
C01I C01K H01K 119.8 . . ?
C017 C01L H01L 119.8 . . ?
C01F C01L C017 120.41(15) . . ?
C01F C01L H01L 119.8 . . ?
C018 C01M H01M 119.7 . . ?
C01J C01M C018 120.55(15) . . ?
C01J C01M H01M 119.7 . . ?
C01Q C01N H01N 120.6 . . ?
C01S C01N H01N 120.6 . . ?
C01S C01N C01Q 118.87(14) . . ?
C01D C01O H01O 119.6 . . ?
C01J C01O C01D 120.71(15) . . ?
C01J C01O H01O 119.6 . . ?
C016 C01P H01P 119.5 . . ?
C01Q C01P C016 120.97(15) . . ?
C01Q C01P H01P 119.5 . . ?
C01N C01Q C01P 120.72(15) . . ?
C01N C01Q H01Q 119.6 . . ?
C01P C01Q H01Q 119.6 . . ?
C016 C01R H01R 119.3 . . ?
C016 C01R C01S 121.41(15) . . ?
C01S C01R H01R 119.3 . . ?
C01N C01S C01R 120.54(16) . . ?
C01N C01S H01S 119.7 . . ?
C01R C01S H01S 119.7 . . ?

loop_
_geom_bond_atom_site_label_1
_geom_bond_atom_site_label_2
_geom_bond_distance
_geom_bond_site_symmetry_2
_geom_bond_publ_flag
N001 C00J 1.3431(17) . ?
N001 C00R 1.3385(18) . ?
N002 C00M 1.3434(17) . ?
N002 C00Q 1.3387(17) . ?
N003 C00X 1.3415(18) . ?
N003 C00Y 1.3414(18) . ?
N004 C005 1.3429(18) . ?
N004 C00L 1.3434(18) . ?
C005 C008 1.4046(19) . ?
C005 C00U 1.4934(18) . ?
C006 C00L 1.3738(19) . ?
C006 C00N 1.5252(18) . ?
C006 C00Z 1.3967(19) . ?
C007 C00A 1.3779(19) . ?
C007 C00F 1.3972(18) . ?
C007 C00S 1.5257(19) . ?
C008 H008 0.9500 . ?
C008 C00Z 1.3793(18) . ?
C009 C00B 1.3969(19) . ?
C009 C00D 1.3760(19) . ?
C009 C00O 1.5304(18) . ?
C00A H00A 0.9500 . ?
C00A C00M 1.4040(19) . ?
C00B C00N 1.5196(18) . ?
C00B C00R 1.3782(19) . ?
C00C C00S 1.5271(19) . ?
C00C C00V 1.3997(19) . ?
C00C C013 1.382(2) . ?
C00D H00D 0.9500 . ?
C00D C00J 1.4057(19) . ?
C00E H00E 1.0000 . ?
C00E C00F 1.5240(18) . ?
C00E C00I 1.5214(18) . ?
C00E C00V 1.5268(19) . ?
C00F C00Q 1.3805(19) . ?
C00G C00I 1.3980(19) . ?
C00G C00S 1.5294(19) . ?
C00G C014 1.3770(19) . ?
C00H C00O 1.5299(19) . ?
C00H C00P 1.3986(19) . ?
C00H C00W 1.379(2) . ?
C00I C00X 1.3761(19) . ?
C00J C00K 1.4884(19) . ?
C00K C017 1.385(2) . ?
C00K C01B 1.394(2) . ?
C00L H00L 0.9500 . ?
C00M C00T 1.4832(19) . ?
C00N H00N 1.0000 . ?
C00N C00P 1.528(2) . ?
C00O H00O 1.0000 . ?
C00O C00Z 1.5273(18) . ?
C00P C010 1.3867(19) . ?
C00Q H00Q 0.9500 . ?
C00R H00R 0.9500 . ?
C00S H00S 1.0000 . ?
C00T C012 1.392(2) . ?
C00T C019 1.393(2) . ?
C00U C018 1.391(2) . ?
C00U C01D 1.388(2) . ?
C00V C011 1.3845(19) . ?
C00W H00W 0.9500 . ?
C00W C01G 1.390(2) . ?
C00X H00X 0.9500 . ?
C00Y C014 1.404(2) . ?
C00Y C016 1.4894(19) . ?
C010 H010 0.9500 . ?
C010 C01C 1.390(2) . ?
C011 H011 0.9500 . ?
C011 C01A 1.388(2) . ?
C012 H012 0.9500 . ?
C012 C01K 1.386(2) . ?
C013 H013 0.9500 . ?
C013 C015 1.389(2) . ?
C014 H014 0.9500 . ?
C015 H015 0.9500 . ?
C015 C01A 1.379(2) . ?
C016 C01P 1.385(2) . ?
C016 C01R 1.379(2) . ?
C017 H017 0.9500 . ?
C017 C01L 1.386(2) . ?
C018 H018 0.9500 . ?
C018 C01M 1.388(2) . ?
C019 H019 0.9500 . ?
C019 C01H 1.382(2) . ?
C01A H01A 0.9500 . ?
C01B H01B 0.9500 . ?
C01B C01E 1.384(2) . ?
C01C H01C 0.9500 . ?
C01C C01G 1.388(2) . ?
C01D H01D 0.9500 . ?
C01D C01O 1.389(2) . ?
C01E H01E 0.9500 . ?
C01E C01F 1.381(2) . ?
C01F H01F 0.9500 . ?
C01F C01L 1.370(2) . ?
C01G H01G 0.9500 . ?
C01H H01H 0.9500 . ?
C01H C01I 1.379(2) . ?
C01I H01I 0.9500 . ?
C01I C01K 1.379(2) . ?
C01J H01J 0.9500 . ?
C01J C01M 1.380(2) . ?
C01J C01O 1.376(2) . ?
C01K H01K 0.9500 . ?
C01L H01L 0.9500 . ?
C01M H01M 0.9500 . ?
C01N H01N 0.9500 . ?
C01N C01Q 1.377(2) . ?
C01N C01S 1.364(2) . ?
C01O H01O 0.9500 . ?
C01P H01P 0.9500 . ?
C01P C01Q 1.384(2) . ?
C01Q H01Q 0.9500 . ?
C01R H01R 0.9500 . ?
C01R C01S 1.389(2) . ?
C01S H01S 0.9500 . ?

loop_
_geom_torsion_atom_site_label_1
_geom_torsion_atom_site_label_2
_geom_torsion_atom_site_label_3
_geom_torsion_atom_site_label_4
_geom_torsion
_geom_torsion_site_symmetry_1
_geom_torsion_site_symmetry_2
_geom_torsion_site_symmetry_3
_geom_torsion_site_symmetry_4
_geom_torsion_publ_flag
N001 C00J C00K C017 -156.41(13) . . . . ?
N001 C00J C00K C01B 20.73(18) . . . . ?
N002 C00M C00T C012 163.19(13) . . . . ?
N002 C00M C00T C019 -16.83(19) . . . . ?
N003 C00Y C014 C00G 0.2(2) . . . . ?
N003 C00Y C016 C01P -10.5(2) . . . . ?
N003 C00Y C016 C01R 170.59(16) . . . . ?
N004 C005 C008 C00Z 0.20(19) . . . . ?
N004 C005 C00U C018 0.25(18) . . . . ?
N004 C005 C00U C01D -179.51(13) . . . . ?
C005 N004 C00L C006 -0.9(2) . . . . ?
C005 C008 C00Z C006 -1.76(19) . . . . ?
C005 C008 C00Z C00O 178.89(12) . . . . ?
C005 C00U C018 C01M -178.84(13) . . . . ?
C005 C00U C01D C01O 179.21(13) . . . . ?
C006 C00N C00P C00H -55.60(14) . . . . ?
C006 C00N C00P C010 122.56(14) . . . . ?
C007 C00A C00M N002 1.6(2) . . . . ?
C007 C00A C00M C00T -177.16(12) . . . . ?
C007 C00F C00Q N002 0.2(2) . . . . ?
C008 C005 C00U C018 178.50(13) . . . . ?
C008 C005 C00U C01D -1.3(2) . . . . ?
C009 C00B C00N C006 55.30(14) . . . . ?
C009 C00B C00N C00P -55.31(14) . . . . ?
C009 C00B C00R N001 -0.1(2) . . . . ?
C009 C00D C00J N001 0.1(2) . . . . ?
C009 C00D C00J C00K -179.49(12) . . . . ?
C009 C00O C00Z C006 54.46(14) . . . . ?
C009 C00O C00Z C008 -126.15(14) . . . . ?
C00A C007 C00F C00E 178.10(12) . . . . ?
C00A C007 C00F C00Q 0.10(19) . . . . ?
C00A C007 C00S C00C 127.32(14) . . . . ?
C00A C007 C00S C00G -121.85(14) . . . . ?
C00A C00M C00T C012 -18.0(2) . . . . ?
C00A C00M C00T C019 161.95(13) . . . . ?
C00B C009 C00D C00J -0.58(19) . . . . ?
C00B C009 C00O C00H 54.38(14) . . . . ?
C00B C009 C00O C00Z -55.63(14) . . . . ?
C00B C00N C00P C00H 55.06(14) . . . . ?
C00B C00N C00P C010 -126.77(14) . . . . ?
C00C C00V C011 C01A -0.8(2) . . . . ?
C00C C013 C015 C01A -0.6(2) . . . . ?
C00D C009 C00B C00N -177.79(12) . . . . ?
C00D C009 C00B C00R 0.55(19) . . . . ?
C00D C009 C00O C00H -127.66(14) . . . . ?
C00D C009 C00O C00Z 122.32(14) . . . . ?
C00D C00J C00K C017 23.2(2) . . . . ?
C00D C00J C00K C01B -159.63(13) . . . . ?
C00E C00F C00Q N002 -177.45(13) . . . . ?
C00E C00I C00X N003 -179.58(13) . . . . ?
C00E C00V C011 C01A 178.35(12) . . . . ?
C00F C007 C00A C00M -0.94(19) . . . . ?
C00F C007 C00S C00C -54.90(14) . . . . ?
C00F C007 C00S C00G 55.93(14) . . . . ?
C00F C00E C00I C00G 55.47(14) . . . . ?
C00F C00E C00I C00X -124.96(15) . . . . ?
C00F C00E C00V C00C -55.24(14) . . . . ?
C00F C00E C00V C011 125.56(14) . . . . ?
C00G C00I C00X N003 0.0(2) . . . . ?
C00H C00O C00Z C006 -57.01(14) . . . . ?
C00H C00O C00Z C008 122.38(14) . . . . ?
C00H C00P C010 C01C 1.5(2) . . . . ?
C00H C00W C01G C01C 0.9(2) . . . . ?
C00I C00E C00F C007 -56.12(14) . . . . ?
C00I C00E C00F C00Q 121.64(14) . . . . ?
C00I C00E C00V C00C 55.50(14) . . . . ?
C00I C00E C00V C011 -123.69(14) . . . . ?
C00I C00G C00S C007 -56.54(14) . . . . ?
C00I C00G C00S C00C 55.08(14) . . . . ?
C00I C00G C014 C00Y 0.0(2) . . . . ?
C00J N001 C00R C00B -0.4(2) . . . . ?
C00J C00K C017 C01L 173.87(13) . . . . ?
C00J C00K C01B C01E -175.75(13) . . . . ?
C00K C017 C01L C01F 2.5(2) . . . . ?
C00K C01B C01E C01F 1.2(2) . . . . ?
C00L N004 C005 C008 1.10(19) . . . . ?
C00L N004 C005 C00U 179.37(11) . . . . ?
C00L C006 C00N C00B 123.54(15) . . . . ?
C00L C006 C00N C00P -124.86(14) . . . . ?
C00L C006 C00Z C008 1.99(19) . . . . ?
C00L C006 C00Z C00O -178.57(12) . . . . ?
C00M N002 C00Q C00F 0.4(2) . . . . ?
C00M C00T C012 C01K -179.99(13) . . . . ?
C00M C00T C019 C01H 179.83(13) . . . . ?
C00N C006 C00L N004 179.31(13) . . . . ?
C00N C006 C00Z C008 -178.01(11) . . . . ?
C00N C006 C00Z C00O 1.43(16) . . . . ?
C00N C00B C00R N001 178.03(13) . . . . ?
C00N C00P C010 C01C -176.55(12) . . . . ?
C00O C009 C00B C00N 0.36(16) . . . . ?
C00O C009 C00B C00R 178.70(12) . . . . ?
C00O C009 C00D C00J -178.43(12) . . . . ?
C00O C00H C00P C00N -0.20(15) . . . . ?
C00O C00H C00P C010 -178.48(12) . . . . ?
C00O C00H C00W C01G 176.96(12) . . . . ?
C00P C00H C00O C009 -54.50(14) . . . . ?
C00P C00H C00O C00Z 56.46(14) . . . . ?
C00P C00H C00W C01G -0.3(2) . . . . ?
C00P C010 C01C C01G -0.9(2) . . . . ?
C00Q N002 C00M C00A -1.26(19) . . . . ?
C00Q N002 C00M C00T 177.53(12) . . . . ?
C00R N001 C00J C00D 0.37(19) . . . . ?
C00R N001 C00J C00K -179.99(12) . . . . ?
C00R C00B C00N C006 -122.86(14) . . . . ?
C00R C00B C00N C00P 126.53(14) . . . . ?
C00S C007 C00A C00M 176.73(12) . . . . ?
C00S C007 C00F C00E 0.11(16) . . . . ?
C00S C007 C00F C00Q -177.89(12) . . . . ?
C00S C00C C00V C00E 0.51(16) . . . . ?
C00S C00C C00V C011 179.76(12) . . . . ?
C00S C00C C013 C015 -178.92(13) . . . . ?
C00S C00G C00I C00E 0.80(16) . . . . ?
C00S C00G C00I C00X -178.81(12) . . . . ?
C00S C00G C014 C00Y 178.55(13) . . . . ?
C00T C012 C01K C01I 0.1(2) . . . . ?
C00T C019 C01H C01I 0.3(2) . . . . ?
C00U C005 C008 C00Z -177.96(12) . . . . ?
C00U C018 C01M C01J -0.5(2) . . . . ?
C00U C01D C01O C01J -0.3(2) . . . . ?
C00V C00C C00S C007 54.51(14) . . . . ?
C00V C00C C00S C00G -55.74(14) . . . . ?
C00V C00C C013 C015 0.0(2) . . . . ?
C00V C00E C00F C007 54.95(14) . . . . ?
C00V C00E C00F C00Q -127.29(14) . . . . ?
C00V C00E C00I C00G -56.24(14) . . . . ?
C00V C00E C00I C00X 123.33(15) . . . . ?
C00V C011 C01A C015 0.2(2) . . . . ?
C00W C00H C00O C009 128.11(14) . . . . ?
C00W C00H C00O C00Z -120.93(14) . . . . ?
C00W C00H C00P C00N 177.36(12) . . . . ?
C00W C00H C00P C010 -0.92(19) . . . . ?
C00X N003 C00Y C014 -0.3(2) . . . . ?
C00X N003 C00Y C016 178.87(12) . . . . ?
C00Y N003 C00X C00I 0.2(2) . . . . ?
C00Y C016 C01P C01Q -179.11(15) . . . . ?
C00Y C016 C01R C01S 178.89(17) . . . . ?
C00Z C006 C00L N004 -0.7(2) . . . . ?
C00Z C006 C00N C00B -56.46(14) . . . . ?
C00Z C006 C00N C00P 55.14(14) . . . . ?
C010 C01C C01G C00W -0.3(2) . . . . ?
C012 C00T C019 C01H -0.2(2) . . . . ?
C013 C00C C00S C007 -126.51(14) . . . . ?
C013 C00C C00S C00G 123.24(14) . . . . ?
C013 C00C C00V C00E -178.54(12) . . . . ?
C013 C00C C00V C011 0.71(19) . . . . ?
C013 C015 C01A C011 0.5(2) . . . . ?
C014 C00G C00I C00E 179.54(12) . . . . ?
C014 C00G C00I C00X -0.1(2) . . . . ?
C014 C00G C00S C007 124.84(14) . . . . ?
C014 C00G C00S C00C -123.53(14) . . . . ?
C014 C00Y C016 C01P 168.62(14) . . . . ?
C014 C00Y C016 C01R -10.3(2) . . . . ?
C016 C00Y C014 C00G -178.91(13) . . . . ?
C016 C01P C01Q C01N 0.4(3) . . . . ?
C016 C01R C01S C01N 0.0(3) . . . . ?
C017 C00K C01B C01E 1.5(2) . . . . ?
C018 C00U C01D C01O -0.5(2) . . . . ?
C019 C00T C012 C01K 0.0(2) . . . . ?
C019 C01H C01I C01K -0.2(2) . . . . ?
C01B C00K C017 C01L -3.3(2) . . . . ?
C01B C01E C01F C01L -2.1(2) . . . . ?
C01D C00U C018 C01M 0.9(2) . . . . ?
C01E C01F C01L C017 0.3(2) . . . . ?
C01H C01I C01K C012 0.0(2) . . . . ?
C01M C01J C01O C01D 0.7(2) . . . . ?
C01O C01J C01M C018 -0.3(2) . . . . ?
C01P C016 C01R C01S 0.0(3) . . . . ?
C01Q C01N C01S C01R 0.3(3) . . . . ?
C01R C016 C01P C01Q -0.2(3) . . . . ?
C01S C01N C01Q C01P -0.5(3) . . . . ?
